data_8103636
loop_
_publ_author_name
'Toman, K.'
'Frueh, A.J.jr.'

_publ_section_title
;
 On the centrosymmetry of intermediate plagioclases
;
_journal_name_full
;
Zeitschrift fuer Kristallographie, Kristallgeometrie, Kristallphysik, 
Kristallchemie (-144,1977)
;
_journal_page_first 337
_journal_page_last 342
_journal_volume 138
_journal_year 1973
_chemical_formula_sum 'Al1.55 Ca0.55 Na0.45 O8 Si2.45'
_chemical_name_systematic '(Na0.45 Ca0.55) (Al1.55 Si2.45 O8)'
_space_group_crystal_system triclinic
_space_group_IT_number 1
_space_group_name_Hall 'C 1'
_space_group_name_H-M_alt 'C 1'
_cell_angle_alpha 93.6
_cell_angle_beta 116.3
_cell_angle_gamma 89.8
_cell_formula_units_Z 4
_cell_length_a 8.17
_cell_length_b 12.86
_cell_length_c 7.11
_cell_volume 668.125
_citation_journal_id_ASTM ZEKGAX
_cod_data_source_file Toman_ZEKGAX_1973_965.cif
_cod_data_source_block Al1.55Ca0.55Na0.45O8Si2.45
_cod_original_cell_volume 668.1252
_cod_original_sg_symbol_H-M 'P 1 (a+b,a-b,-c)'
_cod_database_code 8103636

loop_
_space_group_symop_id
_space_group_symop_operation_xyz
1 x,y,z
2 x+1/2,y+1/2,z

loop_
_atom_site_label
_atom_site_type_symbol
_atom_site_fract_x
_atom_site_fract_y
_atom_site_fract_z
_atom_site_occupancy
_atom_site_U_iso_or_equiv
O9 O-2 0.0145 0.291 0.2843 1 0.0
Al2 Al+3 -0.0075 -0.1639 -0.2168 0.65 0.0
Si1 Si+4 0.0051 0.1668 0.2102 0.35 0.0
Si7 Si+4 0.6806 0.8809 0.3557 0.7 0.0
Al1 Al+3 0.0051 0.1668 0.2102 0.65 0.0
Si3 Si+4 0.0033 0.818 0.2342 0.7 0.0
Si8 Si+4 -0.683 -0.8793 -0.359 0.7 0.0
Na1 Na+1 0.2689 -0.0233 0.1663 0.45 0.0
O16 O-2 -0.1889 -0.87 -0.4239 1 0.0
O2 O-2 -0.0083 -0.1261 -0.9775 1 0.0
O6 O-2 -0.8121 -0.1079 -0.1895 1 0.0
O13 O-2 0.2065 0.1075 0.3812 1 0.0
O7 O-2 0.8138 0.8534 0.2386 1 0.0
Al8 Al+3 -0.683 -0.8793 -0.359 0.3 0.0
O12 O-2 -0.0131 -0.6917 -0.2141 1 0.0
O14 O-2 -0.191 -0.1068 -0.3886 1 0.0
Na2 Na+1 -0.2695 -0.0271 -0.1075 0.45 0.0
Al3 Al+3 0.0033 0.818 0.2342 0.3 0.0
O3 O-2 0.5747 0.9943 0.2781 1 0.0
O1 O-2 -0.0024 0.1302 0.977 1 0.0
Si5 Si+4 0.6861 0.1097 0.3161 0.7 0.0
O8 O-2 -0.8193 -0.8518 -0.2512 1 0.0
Al4 Al+3 -0.0026 -0.8186 -0.2307 0.3 0.0
Si2 Si+4 -0.0075 -0.1639 -0.2168 0.35 0.0
Al7 Al+3 0.6806 0.8809 0.3557 0.3 0.0
O15 O-2 0.1894 0.8672 0.4336 1 0.0
O11 O-2 0.0177 0.6863 0.2186 1 0.0
O5 O-2 0.8099 0.1022 0.1897 1 0.0
Si4 Si+4 -0.0026 -0.8186 -0.2307 0.7 0.0
Al5 Al+3 0.6861 0.1097 0.3161 0.3 0.0
Si6 Si+4 -0.6852 -0.1097 -0.3174 0.7 0.0
Ca2 Ca+2 -0.2695 -0.0271 -0.1075 0.55 0.0
Al6 Al+3 -0.6852 -0.1097 -0.3174 0.3 0.0
O4 O-2 -0.5894 -0.9919 -0.276 1 0.0
Ca1 Ca+2 0.2689 -0.0233 0.1663 0.55 0.0
O10 O-2 -0.0155 -0.2964 -0.2753 1 0.0
